data_7249515
loop_
_publ_author_name
'Kamin, Ashlyn A.'
'Brannan, E. J.'
'Snook, Kathleen M.'
'Krajewski, Sebastian'
'Gannon, Paige M.'
'Kaminsky, Werner'
'Xiao, Dianne J.'

_publ_section_title
;
 Solvation and oxidation effects on the crystal structure and morphology
 of tetraoxolene-based materials
;
_journal_issue 45
_journal_name_full CrystEngComm
_journal_page_first 6396
_journal_page_last 6402
_journal_paper_doi 10.1039/D4CE00921E
_journal_volume 26
_journal_year 2024
_chemical_formula_moiety 'C72 H72 N6 Nd2 O18, 4(C3 H7 N O), H2 O'
_chemical_formula_sum 'C84 H102 N10 Nd2 O23'
_chemical_formula_weight 1908.23
_space_group_IT_number 2
_space_group_name_Hall '-P 1'
_space_group_name_H-M_alt 'P -1'
_symmetry_cell_setting triclinic
_symmetry_Int_Tables_number 2
_symmetry_space_group_name_Hall '-P 1'
_symmetry_space_group_name_H-M 'P -1'
_atom_sites_solution_hydrogens mixed
_atom_sites_solution_primary direct
_atom_sites_solution_secondary direct
_audit_conform_dict_location ftp://ftp.iucr.org/pub/cif_core.dic
_audit_conform_dict_name cif_core.dic
_audit_conform_dict_version 2.4.5
_audit_creation_date 2024-01-10T14:37:18-00:00
_audit_creation_method 'WinGX routine CIF_UPDATE'
_audit_update_record
;
2024-09-11 deposited with the CCDC.	2024-10-23 downloaded from the CCDC.
;
_cell_angle_alpha 81.48(2)
_cell_angle_beta 88.19(2)
_cell_angle_gamma 69.49(2)
_cell_formula_units_Z 2
_cell_length_a 12.033(6)
_cell_length_b 14.668(7)
_cell_length_c 27.099(12)
_cell_measurement_reflns_used 8434
_cell_measurement_temperature 100(2)
_cell_measurement_theta_max 26.48
_cell_measurement_theta_min 2.38
_cell_measurement_wavelength 0.7288
_cell_volume 4429(4)
_computing_cell_refinement 'SAINT V8.38A integration software'
_computing_data_collection 'Bruker APEX2 software'
_computing_data_reduction 'SORTAV (Blessing, 1995)'
_computing_molecular_graphics 'ORTEP-3 for Windows (Farrugia, 2012)'
_computing_publication_material 'WinGX publication routines (Farrugia, 2012)'
_computing_structure_refinement 'SHELXL-2019/2 (Sheldrick, 2019)'
_computing_structure_solution 'SHELXS-97 (Sheldrick, 2008)'
_diffrn_ambient_temperature 100(2)
_diffrn_detector 'Bruker PHOTON II CPAD detector'
_diffrn_measured_fraction_theta_full 0.914
_diffrn_measured_fraction_theta_max 0.906
_diffrn_measurement_device '\k-geometry diffractometer'
_diffrn_measurement_device_type CCD
_diffrn_measurement_method '\f or \w oscillation scans'
_diffrn_orient_matrix_UB_11 0.085003
_diffrn_orient_matrix_UB_12 -0.01069
_diffrn_orient_matrix_UB_13 0.007966
_diffrn_orient_matrix_UB_21 -0.018451
_diffrn_orient_matrix_UB_22 0.072753
_diffrn_orient_matrix_UB_23 -0.005832
_diffrn_orient_matrix_UB_31 -0.017973
_diffrn_orient_matrix_UB_32 0.003181
_diffrn_orient_matrix_UB_33 0.036181
_diffrn_radiation_monochromator graphite
_diffrn_radiation_probe x-ray
_diffrn_radiation_type synchrotron
_diffrn_radiation_wavelength 0.7288
_diffrn_reflns_av_R_equivalents 0.0836
_diffrn_reflns_av_unetI/netI 0.0979
_diffrn_reflns_Laue_measured_fraction_full 0.914
_diffrn_reflns_Laue_measured_fraction_max 0.906
_diffrn_reflns_limit_h_max 14
_diffrn_reflns_limit_h_min -15
_diffrn_reflns_limit_k_max 18
_diffrn_reflns_limit_k_min -17
_diffrn_reflns_limit_l_max 32
_diffrn_reflns_limit_l_min -33
_diffrn_reflns_number 57327
_diffrn_reflns_point_group_measured_fraction_full 0.914
_diffrn_reflns_point_group_measured_fraction_max 0.906
_diffrn_reflns_theta_full 25.93
_diffrn_reflns_theta_max 27.097
_diffrn_reflns_theta_min 0.779
_diffrn_source 'ALS-U Lawrence Berkeley National Laboratory'
_diffrn_source_type 'ALS-U Beamline 12.2.1'
_diffrn_standards_number 0
_exptl_absorpt_coefficient_mu 1.311
_exptl_absorpt_correction_T_max 0.745
_exptl_absorpt_correction_T_min 0.599
_exptl_absorpt_correction_type multi-scan
_exptl_absorpt_process_details
;
        SADABS-2016/2 - Bruker AXS area detector scaling and absorption correcti
;
_exptl_crystal_colour purple
_exptl_crystal_density_diffrn 1.431
_exptl_crystal_density_method 'not measured'
_exptl_crystal_description plate
_exptl_crystal_F_000 1960
_exptl_crystal_recrystallization_method 'Re-crystallisation from solvent: dimethylformamide'
_exptl_crystal_size_max 0.07
_exptl_crystal_size_mid 0.05
_exptl_crystal_size_min 0.02
_refine_diff_density_max 2.188
_refine_diff_density_min -2.623
_refine_diff_density_rms 0.245
_refine_ls_extinction_coef 0.0014(3)
_refine_ls_extinction_expression Fc^*^=kFc[1+0.001xFc^2^\l^3^/sin(2\q)]^-1/4^
_refine_ls_extinction_method 'SHELXL-2019/2 (Sheldrick 2019)'
_refine_ls_goodness_of_fit_ref 0.977
_refine_ls_hydrogen_treatment mixed
_refine_ls_matrix_type full
_refine_ls_number_constraints 0
_refine_ls_number_parameters 1171
_refine_ls_number_reflns 16406
_refine_ls_number_restraints 835
_refine_ls_restrained_S_all 0.962
_refine_ls_R_factor_all 0.1301
_refine_ls_R_factor_gt 0.0903
_refine_ls_shift/su_max 0.003
_refine_ls_shift/su_mean 0
_refine_ls_structure_factor_coef Fsqd
_refine_ls_weighting_details 'w=1/[\s^2^(Fo^2^)+180.0000P] where P=(Fo^2^+2Fc^2^)/3'
_refine_ls_weighting_scheme calc
_refine_ls_wR_factor_gt 0.2262
_refine_ls_wR_factor_ref 0.2547
_reflns_Friedel_coverage 0
_reflns_number_gt 11076
_reflns_number_total 16406
_reflns_threshold_expression 'I > 2\s(I)'
_cod_data_source_file d4ce00921e2.cif
_cod_data_source_block Nd2(Ph2dhbq)3(DMF)6
_cod_depositor_comments 'Adding full bibliography for 7249512--7249515.cif.'
_cod_database_code 7249515
_shelx_estimated_absorpt_t_min 0.914
_shelx_estimated_absorpt_t_max 0.974
_shelx_shelxl_version_number 2019/3

loop_
_symmetry_equiv_pos_as_xyz
'x, y, z'
'-x, -y, -z'

loop_
_atom_site_label
_atom_site_type_symbol
_atom_site_fract_x
_atom_site_fract_y
_atom_site_fract_z
_atom_site_U_iso_or_equiv
_atom_site_adp_type
_atom_site_occupancy
_atom_site_site_symmetry_order
_atom_site_calc_flag
_atom_site_refinement_flags_posn
_atom_site_refinement_flags_adp
_atom_site_refinement_flags_occupancy
_atom_site_disorder_assembly
_atom_site_disorder_group
O1 O 0.6066(7) 0.4353(6) 0.1789(3) 0.0252(17) Uani 1 1 d . . . . .
O2 O 0.3329(8) 0.4427(6) 0.3031(3) 0.0295(19) Uani 1 1 d . . . . .
C1 C 0.5344(9) 0.4730(9) 0.2106(4) 0.022(2) Uani 1 1 d . . . . .
C2 C 0.4721(10) 0.4258(9) 0.2402(5) 0.027(3) Uani 1 1 d . . . . .
C3 C 0.3928(10) 0.4769(9) 0.2734(4) 0.023(2) Uani 1 1 d . . . . .
C4 C 0.4905(11) 0.3209(8) 0.2374(5) 0.027(3) Uani 1 1 d . . . . .
C5 C 0.6019(13) 0.2519(10) 0.2381(6) 0.043(4) Uani 1 1 d . . . . .
H5 H 0.669464 0.270212 0.241197 0.052 Uiso 1 1 calc R U . . .
C6 C 0.6163(14) 0.1552(10) 0.2343(7) 0.050(4) Uani 1 1 d . . . . .
H6 H 0.694264 0.108373 0.233786 0.06 Uiso 1 1 calc R U . . .
C7 C 0.5214(14) 0.1256(10) 0.2314(7) 0.051(4) Uani 1 1 d . . . . .
H7 H 0.533308 0.058544 0.22969 0.061 Uiso 1 1 calc R U . . .
C8 C 0.4079(12) 0.1938(10) 0.2308(6) 0.042(3) Uani 1 1 d . . . . .
H8 H 0.34112 0.174197 0.228441 0.05 Uiso 1 1 calc R U . . .
C9 C 0.3924(11) 0.2899(10) 0.2337(5) 0.033(3) Uani 1 1 d . . . . .
H9 H 0.314198 0.336775 0.233181 0.04 Uiso 1 1 calc R U . . .
O3 O 0.5757(6) 0.6179(6) 0.1834(3) 0.0216(16) Uani 1 1 d . . . . .
O4 O 0.3042(7) 0.6215(6) 0.3103(3) 0.0230(17) Uani 1 1 d . . . . .
C10 C 0.5149(9) 0.5821(8) 0.2129(4) 0.020(2) Uani 1 1 d . . . . .
C11 C 0.4333(9) 0.6358(8) 0.2450(4) 0.018(2) Uani 1 1 d . . . . .
C12 C 0.3738(9) 0.5853(8) 0.2765(4) 0.018(2) Uani 1 1 d . . . . .
C13 C 0.4146(10) 0.7400(8) 0.2486(4) 0.020(2) Uani 1 1 d . . . . .
C14 C 0.3003(10) 0.8082(9) 0.2544(4) 0.025(2) Uani 1 1 d . . . . .
H14 H 0.233623 0.787444 0.255684 0.031 Uiso 1 1 calc R U . . .
C15 C 0.2843(12) 0.9038(10) 0.2583(5) 0.037(3) Uani 1 1 d . . . . .
H15 H 0.206564 0.948646 0.262355 0.044 Uiso 1 1 calc R U . . .
C16 C 0.3803(14) 0.9365(10) 0.2565(7) 0.049(4) Uani 1 1 d . . . . .
H16 H 0.368064 1.003364 0.258593 0.059 Uiso 1 1 calc R U . . .
C17 C 0.4929(13) 0.8708(11) 0.2517(6) 0.047(4) Uani 1 1 d . . . . .
H17 H 0.559099 0.892037 0.251121 0.056 Uiso 1 1 calc R U . . .
C18 C 0.5099(11) 0.7736(9) 0.2478(5) 0.032(3) Uani 1 1 d . . . . .
H18 H 0.588059 0.728915 0.244488 0.039 Uiso 1 1 calc R U . . .
O5 O 0.5192(7) 0.5597(8) 0.0882(3) 0.038(2) Uani 1 1 d . . . . .
O6 O 0.2933(7) 0.5034(7) -0.0384(3) 0.033(2) Uani 1 1 d . . . . .
C19 C 0.5016(10) 0.5336(10) 0.0469(4) 0.029(3) Uani 1 1 d . . . . .
C20 C 0.3899(10) 0.5403(10) 0.0282(4) 0.030(3) Uani 1 1 d . . . . .
C21 C 0.3858(10) 0.5039(10) -0.0175(4) 0.029(3) Uani 1 1 d . . . . .
C22 C 0.2833(10) 0.5771(12) 0.0578(5) 0.041(4) Uani 1 1 d . . . . .
C23 C 0.1770(11) 0.6378(14) 0.0322(5) 0.054(5) Uani 1 1 d . . . . .
H23 H 0.175337 0.657607 -0.002814 0.065 Uiso 1 1 calc R U . . .
C24 C 0.0734(13) 0.6680(16) 0.0602(6) 0.065(6) Uani 1 1 d . . . . .
H24 H -0.001091 0.700022 0.043239 0.078 Uiso 1 1 calc R U . . .
C25 C 0.0776(15) 0.6523(15) 0.1110(6) 0.062(4) Uani 1 1 d . U . . .
H25 H 0.008662 0.681282 0.129242 0.074 Uiso 1 1 calc R U . . .
C26 C 0.1858(14) 0.5924(19) 0.1367(6) 0.079(7) Uani 1 1 d . . . . .
H26 H 0.188136 0.573804 0.171854 0.095 Uiso 1 1 calc R U . . .
C27 C 0.2868(13) 0.5621(14) 0.1093(5) 0.053(4) Uani 1 1 d . U . . .
H27 H 0.361203 0.529933 0.126314 0.063 Uiso 1 1 calc R U . . .
O7 O 0.0723(8) 0.6185(7) 0.3002(3) 0.0296(19) Uani 1 1 d . . . . .
O8 O -0.1899(7) 0.6195(6) 0.1713(3) 0.0268(18) Uani 1 1 d . . . . .
C28 C 0.0115(10) 0.5809(9) 0.2759(4) 0.025(2) Uani 1 1 d . . . . .
C29 C -0.0659(9) 0.6344(9) 0.2343(4) 0.024(2) Uani 1 1 d . . . . .
C30 C -0.1252(9) 0.5827(9) 0.2103(4) 0.022(2) Uani 1 1 d . . . . .
C31 C -0.0862(10) 0.7386(9) 0.2164(4) 0.026(3) Uani 1 1 d . . . . .
C32 C 0.0050(13) 0.7765(12) 0.2163(6) 0.051(4) Uani 1 1 d . . . . .
H32 H 0.079946 0.734585 0.2305 0.061 Uiso 1 1 calc R U . . .
C33 C -0.0083(16) 0.8710(14) 0.1967(8) 0.073(6) Uani 1 1 d . . . . .
H33 H 0.058137 0.89203 0.194835 0.087 Uiso 1 1 calc R U . . .
C34 C -0.1235(14) 0.9389(12) 0.1789(6) 0.053(4) Uani 1 1 d . . . . .
H34 H -0.1359 1.006082 0.167091 0.064 Uiso 1 1 calc R U . . .
C35 C -0.2159(14) 0.9022(11) 0.1797(6) 0.045(4) Uani 1 1 d . . . . .
H35 H -0.292533 0.944334 0.167354 0.054 Uiso 1 1 calc R U . . .
C36 C -0.1966(12) 0.8038(10) 0.1985(5) 0.035(3) Uani 1 1 d . . . . .
H36 H -0.261226 0.780667 0.199006 0.041 Uiso 1 1 calc R U . . .
O9 O 0.1084(8) 0.4324(6) 0.3298(3) 0.031(2) Uani 1 1 d . . . . .
O10 O -0.1683(7) 0.4418(6) 0.2050(3) 0.0269(18) Uani 1 1 d . . . . .
C37 C 0.0342(9) 0.4722(9) 0.2936(4) 0.020(2) Uani 1 1 d . U . . .
C38 C -0.0287(9) 0.4236(9) 0.2703(4) 0.022(2) Uani 1 1 d . . . . .
C39 C -0.1075(9) 0.4765(9) 0.2296(4) 0.020(2) Uani 1 1 d . . . . .
C40 C -0.0116(10) 0.3202(9) 0.2872(4) 0.026(3) Uani 1 1 d . . . . .
C41 C -0.1078(11) 0.2875(10) 0.2943(4) 0.028(3) Uani 1 1 d . . . . .
H41 H -0.185917 0.333488 0.287642 0.034 Uiso 1 1 calc R U . . .
C42 C -0.0924(11) 0.1918(10) 0.3104(5) 0.034(3) Uani 1 1 d . . . . .
H42 H -0.159688 0.172035 0.314745 0.041 Uiso 1 1 calc R U . . .
C43 C 0.0195(12) 0.1227(10) 0.3206(5) 0.038(3) Uani 1 1 d . . . . .
H43 H 0.028849 0.055768 0.331482 0.045 Uiso 1 1 calc R U . . .
C44 C 0.1164(12) 0.1503(10) 0.3151(5) 0.038(3) Uani 1 1 d . . . . .
H44 H 0.193458 0.103414 0.32313 0.046 Uiso 1 1 calc R U . . .
C45 C 0.1015(11) 0.2479(10) 0.2975(4) 0.031(3) Uani 1 1 d . . . . .
H45 H 0.16965 0.266384 0.292413 0.038 Uiso 1 1 calc R U . . .
O11 O 0.0167(8) 0.5572(8) 0.4023(3) 0.039(2) Uani 1 1 d . U . . .
O12 O -0.2050(7) 0.4954(8) 0.5385(3) 0.036(2) Uani 1 1 d . U . . .
C46 C 0.0015(11) 0.5320(11) 0.4471(4) 0.036(3) Uani 1 1 d . U . . .
C47 C -0.1070(11) 0.5281(13) 0.4653(4) 0.042(4) Uani 1 1 d . . . . .
C48 C -0.1118(12) 0.4990(14) 0.5172(4) 0.047(4) Uani 1 1 d . . . . .
C49 C -0.2138(11) 0.5603(12) 0.4316(4) 0.039(3) Uani 1 1 d . . . . .
C50 C -0.2113(13) 0.5401(13) 0.3828(5) 0.045(4) Uani 1 1 d . . . . .
H50 H -0.137997 0.500731 0.370631 0.054 Uiso 1 1 calc R U . . .
C51 C -0.3118(13) 0.5749(12) 0.3507(5) 0.045(4) Uani 1 1 d . . . . .
H51 H -0.305153 0.559474 0.317646 0.054 Uiso 1 1 calc R U . . .
C52 C -0.4201(14) 0.6316(14) 0.3673(5) 0.054(5) Uani 1 1 d . . . . .
H52 H -0.489463 0.653122 0.346675 0.065 Uiso 1 1 calc R U . . .
C53 C -0.4246(12) 0.6560(12) 0.4143(5) 0.043(4) Uani 1 1 d . . . . .
H53 H -0.498459 0.695538 0.426044 0.051 Uiso 1 1 calc R U . . .
C54 C -0.3234(12) 0.6244(13) 0.4459(5) 0.047(4) Uani 1 1 d . . . . .
H54 H -0.329209 0.646633 0.477383 0.056 Uiso 1 1 calc R U . . .
O13 O 0.8088(8) 0.3420(7) 0.1181(3) 0.044(3) Uani 1 1 d D . . . .
N1 N 0.9572(10) 0.1948(8) 0.1404(4) 0.043(3) Uani 1 1 d D . . . .
C55 C 0.8761(11) 0.2768(8) 0.1497(4) 0.037(3) Uani 1 1 d D . . . .
H55 H 0.867659 0.287789 0.183475 0.044 Uiso 1 1 calc R U . . .
C56 C 1.0386(15) 0.1271(11) 0.1781(5) 0.056(4) Uani 1 1 d D . . . .
H56A H 1.091509 0.070875 0.163266 0.084 Uiso 1 1 calc R U . . .
H56B H 1.085822 0.16036 0.191823 0.084 Uiso 1 1 calc R U . . .
H56C H 0.994041 0.10386 0.204865 0.084 Uiso 1 1 calc R U . . .
C57 C 0.9731(17) 0.1692(13) 0.0894(5) 0.063(5) Uani 1 1 d D . . . .
H57A H 1.037381 0.105648 0.089607 0.094 Uiso 1 1 calc R U . . .
H57B H 0.899328 0.164833 0.077447 0.094 Uiso 1 1 calc R U . . .
H57C H 0.99312 0.220061 0.067187 0.094 Uiso 1 1 calc R U . . .
O14 O 0.9206(8) 0.4916(9) 0.0992(4) 0.054(3) Uani 1 1 d D . . . .
N2 N 1.0935(8) 0.3816(10) 0.0787(4) 0.047(3) Uani 1 1 d D . . . .
C58 C 0.9858(10) 0.4453(11) 0.0682(5) 0.044(4) Uani 1 1 d D . . . .
H58 H 0.956141 0.456376 0.034939 0.053 Uiso 1 1 calc R U . . .
C59 C 1.1714(15) 0.3397(17) 0.0400(6) 0.082(7) Uani 1 1 d D . . . .
H59A H 1.24728 0.29421 0.055019 0.124 Uiso 1 1 calc R U . . .
H59B H 1.13471 0.303973 0.021946 0.124 Uiso 1 1 calc R U . . .
H59C H 1.185097 0.392401 0.016745 0.124 Uiso 1 1 calc R U . . .
C60 C 1.1458(15) 0.3645(18) 0.1292(5) 0.083(7) Uani 1 1 d D . . . .
H60A H 1.225905 0.31521 0.130415 0.125 Uiso 1 1 calc R U . . .
H60B H 1.149832 0.426249 0.137344 0.125 Uiso 1 1 calc R U . . .
H60C H 1.096342 0.340813 0.153509 0.125 Uiso 1 1 calc R U . . .
O15 O 0.6761(8) 0.6873(7) 0.0766(3) 0.038(2) Uani 1 1 d D . . . .
N3 N 0.7116(11) 0.8252(8) 0.0459(5) 0.054(3) Uani 1 1 d D . . . .
C61 C 0.7351(12) 0.7411(9) 0.0758(4) 0.041(3) Uani 1 1 d D . . . .
H61 H 0.80155 0.720805 0.098087 0.049 Uiso 1 1 calc R U . . .
C62 C 0.7820(17) 0.8856(13) 0.0477(7) 0.069(5) Uani 1 1 d D . . . .
H62A H 0.751428 0.944842 0.022884 0.104 Uiso 1 1 calc R U . . .
H62B H 0.77836 0.904642 0.081062 0.104 Uiso 1 1 calc R U . . .
H62C H 0.86457 0.848838 0.040392 0.104 Uiso 1 1 calc R U . . .
C63 C 0.6042(15) 0.8631(15) 0.0130(7) 0.078(6) Uani 1 1 d D . . . .
H63A H 0.599964 0.925972 -0.006677 0.116 Uiso 1 1 calc R U . . .
H63B H 0.608115 0.815596 -0.009476 0.116 Uiso 1 1 calc R U . . .
H63C H 0.533422 0.872866 0.033447 0.116 Uiso 1 1 calc R U . . .
O16 O 0.4152(7) 0.5002(6) 0.4000(3) 0.0299(19) Uani 1 1 d D . . . .
N4 N 0.5824(9) 0.3802(8) 0.4379(3) 0.036(3) Uani 1 1 d D . . . .
C64 C 0.4778(9) 0.4494(9) 0.4381(4) 0.030(3) Uani 1 1 d D . . . .
H64 H 0.445784 0.462851 0.469843 0.036 Uiso 1 1 calc R U . . .
C65 C 0.6555(14) 0.3373(12) 0.4824(5) 0.057(4) Uani 1 1 d D . . . .
H65A H 0.729605 0.287318 0.474104 0.085 Uiso 1 1 calc R U . . .
H65B H 0.673579 0.388725 0.496193 0.085 Uiso 1 1 calc R U . . .
H65C H 0.613069 0.30666 0.507046 0.085 Uiso 1 1 calc R U . . .
C66 C 0.6368(14) 0.3532(11) 0.3892(5) 0.049(4) Uani 1 1 d D . . . .
H66A H 0.714298 0.300674 0.39556 0.074 Uiso 1 1 calc R U . . .
H66B H 0.584739 0.330157 0.371199 0.074 Uiso 1 1 calc R U . . .
H66C H 0.646809 0.410909 0.369103 0.074 Uiso 1 1 calc R U . . .
O17 O 0.3110(10) 0.3465(8) 0.4058(4) 0.056(3) Uani 1 1 d D . . . .
N5 N 0.4304(18) 0.1887(9) 0.4022(5) 0.096(7) Uani 1 1 d D . . . .
C67 C 0.3564(18) 0.2757(10) 0.3832(6) 0.087(8) Uani 1 1 d D . . . .
H67 H 0.335973 0.285039 0.348768 0.105 Uiso 1 1 calc R U . . .
C68 C 0.488(4) 0.1134(15) 0.3718(8) 0.19(2) Uani 1 1 d D . . . .
H68A H 0.539482 0.054456 0.393052 0.291 Uiso 1 1 calc R U . . .
H68B H 0.428184 0.097327 0.354926 0.291 Uiso 1 1 calc R U . . .
H68C H 0.536259 0.137315 0.346921 0.291 Uiso 1 1 calc R U . . .
C69 C 0.473(2) 0.1679(14) 0.4548(5) 0.088(8) Uani 1 1 d D . . . .
H69A H 0.527214 0.099573 0.462134 0.133 Uiso 1 1 calc R U . . .
H69B H 0.514928 0.212288 0.46016 0.133 Uiso 1 1 calc R U . . .
H69C H 0.405191 0.17812 0.477017 0.133 Uiso 1 1 calc R U . . .
O18 O 0.1673(7) 0.6902(6) 0.3952(3) 0.033(2) Uani 1 1 d D . . . .
N6 N 0.2004(10) 0.8287(8) 0.4069(4) 0.044(3) Uani 1 1 d D . . . .
C70 C 0.2255(10) 0.7454(7) 0.3885(4) 0.027(3) Uani 1 1 d D . . . .
H70 H 0.293882 0.726357 0.36859 0.033 Uiso 1 1 calc R U . . .
C71 C 0.2735(14) 0.8877(11) 0.3979(6) 0.059(5) Uani 1 1 d D . . . .
H71A H 0.240406 0.946064 0.414592 0.088 Uiso 1 1 calc R U . . .
H71B H 0.353899 0.84935 0.411071 0.088 Uiso 1 1 calc R U . . .
H71C H 0.276305 0.908061 0.361942 0.088 Uiso 1 1 calc R U . . .
C72 C 0.0950(12) 0.8590(12) 0.4380(5) 0.061(5) Uani 1 1 d D . . . .
H72A H 0.086968 0.921612 0.449078 0.091 Uiso 1 1 calc R U . . .
H72B H 0.024238 0.867045 0.418407 0.091 Uiso 1 1 calc R U . . .
H72C H 0.103623 0.808582 0.467129 0.091 Uiso 1 1 calc R U . . .
O19 O 0.4363(13) 0.9534(10) -0.0897(6) 0.091(5) Uani 1 1 d D . . . .
N7 N 0.4424(12) 0.7925(10) -0.0851(6) 0.066(4) Uani 1 1 d D . . . .
C73 C 0.4724(18) 0.8697(11) -0.1004(7) 0.073(6) Uani 1 1 d D . . . .
H73 H 0.533408 0.858773 -0.124331 0.087 Uiso 1 1 calc R U . . .
C74 C 0.500(2) 0.7012(12) -0.1037(7) 0.081(7) Uani 1 1 d D . . . .
H74A H 0.465944 0.652363 -0.088152 0.122 Uiso 1 1 calc R U . . .
H74B H 0.487611 0.711128 -0.14001 0.122 Uiso 1 1 calc R U . . .
H74C H 0.584967 0.677608 -0.095779 0.122 Uiso 1 1 calc R U . . .
C75 C 0.339(4) 0.798(3) -0.0537(19) 0.26(3) Uani 1 1 d D . . . .
H75A H 0.331649 0.733233 -0.046323 0.397 Uiso 1 1 calc R U . . .
H75B H 0.348883 0.82093 -0.022385 0.397 Uiso 1 1 calc R U . . .
H75C H 0.266832 0.844916 -0.071364 0.397 Uiso 1 1 calc R U . . .
O20 O 0.147(2) 0.0041(13) 0.6476(7) 0.053(4) Uani 0.594(14) 1 d D U P A 1
N8 N 0.198(2) 0.1420(13) 0.6412(6) 0.047(3) Uani 0.594(14) 1 d D U P A 1
C76 C 0.163(2) 0.0722(15) 0.6639(8) 0.048(3) Uani 0.594(14) 1 d D U P A 1
H76 H 0.148973 0.074114 0.698469 0.058 Uiso 0.594(14) 1 calc R U P A 1
C77 C 0.206(3) 0.2216(17) 0.6640(9) 0.045(4) Uani 0.594(14) 1 d D U P A 1
H77A H 0.233969 0.26471 0.639399 0.067 Uiso 0.594(14) 1 calc R U P A 1
H77B H 0.12837 0.259365 0.675791 0.067 Uiso 0.594(14) 1 calc R U P A 1
H77C H 0.262976 0.195183 0.692233 0.067 Uiso 0.594(14) 1 calc R U P A 1
C78 C 0.195(3) 0.1592(19) 0.5852(6) 0.053(4) Uani 0.594(14) 1 d D U P A 1
H78A H 0.223065 0.213702 0.573424 0.08 Uiso 0.594(14) 1 calc R U P A 1
H78B H 0.247021 0.099454 0.572806 0.08 Uiso 0.594(14) 1 calc R U P A 1
H78C H 0.113823 0.17554 0.572802 0.08 Uiso 0.594(14) 1 calc R U P A 1
O20B O 0.198(3) -0.0109(16) 0.6330(10) 0.054(4) Uani 0.406(14) 1 d D U P A 2
N8B N 0.1589(19) 0.1422(15) 0.6513(7) 0.048(3) Uani 0.406(14) 1 d D U P A 2
C76B C 0.219(2) 0.0682(16) 0.6282(8) 0.050(3) Uani 0.406(14) 1 d D U P A 2
H76B H 0.280118 0.074682 0.606683 0.06 Uiso 0.406(14) 1 calc R U P A 2
C77B C 0.065(3) 0.134(3) 0.6840(12) 0.050(4) Uani 0.406(14) 1 d D U P A 2
H77D H 0.029459 0.194798 0.69835 0.076 Uiso 0.406(14) 1 calc R U P A 2
H77E H 0.004652 0.12227 0.665015 0.076 Uiso 0.406(14) 1 calc R U P A 2
H77F H 0.097912 0.078599 0.710854 0.076 Uiso 0.406(14) 1 calc R U P A 2
C78B C 0.181(3) 0.236(2) 0.6461(12) 0.046(4) Uani 0.406(14) 1 d D U P A 2
H78D H 0.126095 0.28049 0.666834 0.069 Uiso 0.406(14) 1 calc R U P A 2
H78E H 0.263091 0.223511 0.656939 0.069 Uiso 0.406(14) 1 calc R U P A 2
H78F H 0.16982 0.267174 0.611104 0.069 Uiso 0.406(14) 1 calc R U P A 2
O21 O 0.1855(18) 0.0366(15) 0.4843(10) 0.048(4) Uani 0.529(14) 1 d D U P B 1
N9 N 0.0669(15) 0.1917(13) 0.4507(9) 0.042(3) Uani 0.529(14) 1 d D U P B 1
C79 C 0.0916(19) 0.0988(13) 0.4668(10) 0.042(3) Uani 0.529(14) 1 d D U P B 1
H79 H 0.027892 0.075261 0.464796 0.051 Uiso 0.529(14) 1 calc R U P B 1
C80 C -0.0484(17) 0.2568(17) 0.4317(10) 0.041(4) Uani 0.529(14) 1 d D U P B 1
H80A H -0.046494 0.323232 0.421715 0.061 Uiso 0.529(14) 1 calc R U P B 1
H80B H -0.070072 0.233252 0.402697 0.061 Uiso 0.529(14) 1 calc R U P B 1
H80C H -0.107221 0.258245 0.457702 0.061 Uiso 0.529(14) 1 calc R U P B 1
C81 C 0.1621(19) 0.2350(19) 0.4460(11) 0.044(3) Uani 0.529(14) 1 d D U P B 1
H81A H 0.127681 0.305454 0.433355 0.066 Uiso 0.529(14) 1 calc R U P B 1
H81B H 0.199848 0.225881 0.478745 0.066 Uiso 0.529(14) 1 calc R U P B 1
H81C H 0.221564 0.202263 0.422716 0.066 Uiso 0.529(14) 1 calc R U P B 1
O21B O 0.2132(19) 0.0609(16) 0.4814(10) 0.048(4) Uani 0.471(14) 1 d D U P B 2
N9B N 0.0912(15) 0.2213(13) 0.4605(6) 0.042(3) Uani 0.471(14) 1 d D U P B 2
C79B C 0.1315(17) 0.1273(14) 0.4566(8) 0.043(3) Uani 0.471(14) 1 d D U P B 2
H79B H 0.09391 0.1077 0.431963 0.051 Uiso 0.471(14) 1 calc R U P B 2
C80B C -0.004(2) 0.2926(18) 0.4298(9) 0.042(4) Uani 0.471(14) 1 d D U P B 2
H80D H -0.019871 0.357982 0.439101 0.063 Uiso 0.471(14) 1 calc R U P B 2
H80E H 0.017477 0.293164 0.394673 0.063 Uiso 0.471(14) 1 calc R U P B 2
H80F H -0.076054 0.275342 0.434783 0.063 Uiso 0.471(14) 1 calc R U P B 2
C81B C 0.143(2) 0.261(2) 0.4977(10) 0.044(4) Uani 0.471(14) 1 d D U P B 2
H81D H 0.101135 0.332294 0.495044 0.066 Uiso 0.471(14) 1 calc R U P B 2
H81E H 0.133555 0.22967 0.53138 0.066 Uiso 0.471(14) 1 calc R U P B 2
H81F H 0.22706 0.247498 0.491258 0.066 Uiso 0.471(14) 1 calc R U P B 2
O22 O 0.2573(14) 1.0585(11) 0.0915(7) 0.107(6) Uani 1 1 d D . . . .
N10 N 0.3069(13) 0.8918(11) 0.0986(6) 0.072(5) Uani 1 1 d D . . . .
C82 C 0.3260(18) 0.9734(12) 0.1041(9) 0.104(9) Uani 1 1 d D . . . .
H82 H 0.399525 0.965723 0.119149 0.124 Uiso 1 1 calc R U . . .
C83 C 0.390(2) 0.7962(14) 0.1144(8) 0.133(14) Uani 1 1 d D . . . .
H83A H 0.358522 0.746679 0.106802 0.199 Uiso 1 1 calc R U . . .
H83B H 0.464805 0.788402 0.096759 0.199 Uiso 1 1 calc R U . . .
H83C H 0.405323 0.787552 0.150405 0.199 Uiso 1 1 calc R U . . .
C84 C 0.1916(18) 0.899(2) 0.0778(13) 0.151(15) Uani 1 1 d D . . . .
H84A H 0.191586 0.832267 0.076179 0.226 Uiso 1 1 calc R U . . .
H84B H 0.127518 0.931597 0.099262 0.226 Uiso 1 1 calc R U . . .
H84C H 0.179212 0.936341 0.044176 0.226 Uiso 1 1 calc R U . . .
Nd1 Nd 0.71601(5) 0.52387(5) 0.12689(2) 0.0250(2) Uani 1 1 d . . . . .
Nd2 Nd 0.21411(6) 0.52536(5) 0.36869(2) 0.0270(2) Uani 1 1 d . . . . .
O23 O 0.206(2) -0.0993(11) 0.5561(8) 0.137(9) Uani 1 1 d D . . . .
H23P H 0.193(19) -0.048(8) 0.538(6) 0.205 Uiso 1 1 d D U . . .
H23O H 0.262(11) -0.105(16) 0.573(6) 0.205 Uiso 1 1 d D U . . .

loop_
_atom_site_aniso_label
_atom_site_aniso_U_11
_atom_site_aniso_U_22
_atom_site_aniso_U_33
_atom_site_aniso_U_23
_atom_site_aniso_U_13
_atom_site_aniso_U_12
O1 0.022(4) 0.024(4) 0.033(4) -0.013(4) 0.009(3) -0.009(3)
O2 0.039(5) 0.027(5) 0.025(4) -0.001(4) 0.008(4) -0.017(4)
C1 0.019(5) 0.027(6) 0.027(6) -0.005(5) 0.001(4) -0.016(5)
C2 0.024(6) 0.023(6) 0.033(6) -0.003(5) -0.004(5) -0.007(5)
C3 0.026(6) 0.027(6) 0.017(5) 0.005(5) -0.003(4) -0.015(5)
C4 0.036(7) 0.016(6) 0.034(6) -0.004(5) 0.000(5) -0.015(5)
C5 0.035(7) 0.032(8) 0.061(10) -0.013(7) -0.010(7) -0.006(6)
C6 0.044(8) 0.021(7) 0.082(12) -0.003(7) 0.011(8) -0.009(6)
C7 0.048(9) 0.015(7) 0.089(12) -0.011(7) -0.002(8) -0.010(6)
C8 0.029(7) 0.036(8) 0.067(10) -0.022(7) 0.006(6) -0.015(6)
C9 0.028(6) 0.035(7) 0.045(7) -0.016(6) 0.004(5) -0.018(6)
O3 0.022(4) 0.022(4) 0.025(4) -0.010(3) 0.013(3) -0.012(3)
O4 0.031(4) 0.025(4) 0.020(4) -0.006(3) 0.007(3) -0.017(4)
C10 0.020(5) 0.015(5) 0.022(5) 0.003(4) 0.000(4) -0.007(4)
C11 0.020(5) 0.021(6) 0.016(5) 0.002(4) 0.002(4) -0.012(4)
C12 0.023(5) 0.024(6) 0.009(5) 0.005(4) -0.005(4) -0.013(5)
C13 0.025(5) 0.016(6) 0.018(5) -0.001(4) 0.001(4) -0.004(5)
C14 0.020(5) 0.029(7) 0.029(6) -0.014(5) 0.003(5) -0.008(5)
C15 0.032(7) 0.031(7) 0.051(8) -0.017(6) 0.015(6) -0.013(6)
C16 0.048(8) 0.020(7) 0.086(12) -0.020(7) 0.022(8) -0.016(6)
C17 0.040(8) 0.035(8) 0.072(11) -0.008(7) 0.020(7) -0.023(7)
C18 0.025(6) 0.019(6) 0.055(8) -0.011(6) 0.011(6) -0.010(5)
O5 0.016(4) 0.068(7) 0.039(5) -0.042(5) 0.005(4) -0.012(4)
O6 0.016(4) 0.064(6) 0.028(4) -0.018(4) 0.002(3) -0.019(4)
C19 0.017(5) 0.053(8) 0.015(5) -0.008(5) 0.005(4) -0.010(5)
C20 0.024(6) 0.056(8) 0.013(5) -0.012(5) -0.001(4) -0.015(6)
C21 0.019(5) 0.048(8) 0.021(6) -0.010(5) 0.004(4) -0.010(5)
C22 0.013(5) 0.083(11) 0.026(6) -0.021(7) 0.000(5) -0.010(6)
C23 0.018(6) 0.114(15) 0.022(6) -0.029(8) -0.004(5) -0.005(8)
C24 0.027(7) 0.132(18) 0.036(8) -0.035(10) 0.009(6) -0.020(9)
C25 0.041(7) 0.094(9) 0.044(7) -0.014(7) 0.008(6) -0.015(7)
C26 0.031(8) 0.18(2) 0.030(8) -0.035(11) 0.014(6) -0.038(11)
C27 0.032(6) 0.084(9) 0.035(6) -0.013(6) 0.004(5) -0.011(6)
O7 0.045(5) 0.046(5) 0.014(4) -0.004(4) -0.002(3) -0.035(4)
O8 0.027(4) 0.037(5) 0.024(4) -0.007(4) 0.000(3) -0.018(4)
C28 0.026(6) 0.040(7) 0.014(5) 0.000(5) -0.001(4) -0.020(5)
C29 0.018(5) 0.035(7) 0.019(5) 0.000(5) -0.002(4) -0.012(5)
C30 0.014(5) 0.036(7) 0.018(5) -0.008(5) 0.009(4) -0.010(5)
C31 0.027(6) 0.035(7) 0.021(6) -0.009(5) 0.003(5) -0.014(5)
C32 0.042(8) 0.058(10) 0.054(9) 0.025(8) -0.017(7) -0.031(8)
C33 0.056(10) 0.062(12) 0.104(15) 0.036(11) -0.043(10) -0.042(9)
C34 0.050(9) 0.038(9) 0.070(11) 0.018(8) -0.016(8) -0.023(7)
C35 0.043(8) 0.031(8) 0.063(10) -0.014(7) 0.002(7) -0.014(6)
C36 0.039(7) 0.034(7) 0.039(7) -0.010(6) 0.010(6) -0.022(6)
O9 0.044(5) 0.034(5) 0.028(4) 0.007(4) -0.005(4) -0.034(4)
O10 0.024(4) 0.034(5) 0.023(4) -0.005(4) -0.004(3) -0.010(4)
C37 0.023(5) 0.031(6) 0.014(4) 0.001(4) 0.005(4) -0.020(4)
C38 0.019(5) 0.031(6) 0.017(5) -0.010(5) 0.003(4) -0.010(5)
C39 0.019(5) 0.035(7) 0.016(5) -0.008(5) 0.007(4) -0.020(5)
C40 0.030(6) 0.034(7) 0.021(5) -0.005(5) 0.006(5) -0.020(5)
C41 0.036(7) 0.038(7) 0.022(6) -0.008(5) 0.001(5) -0.025(6)
C42 0.034(7) 0.040(8) 0.033(7) 0.004(6) -0.002(5) -0.023(6)
C43 0.043(8) 0.030(7) 0.043(8) 0.001(6) -0.008(6) -0.018(6)
C44 0.030(7) 0.031(7) 0.056(9) -0.011(7) 0.003(6) -0.012(6)
C45 0.026(6) 0.045(8) 0.029(6) -0.015(6) 0.002(5) -0.015(6)
O11 0.033(4) 0.078(6) 0.015(4) 0.012(4) -0.004(3) -0.038(4)
O12 0.030(4) 0.072(6) 0.017(4) 0.007(4) 0.000(3) -0.036(4)
C46 0.027(5) 0.065(7) 0.022(5) 0.011(5) -0.001(4) -0.031(5)
C47 0.029(7) 0.091(12) 0.016(6) 0.002(7) -0.001(5) -0.037(7)
C48 0.034(7) 0.114(14) 0.010(5) 0.004(7) -0.003(5) -0.051(8)
C49 0.028(6) 0.082(11) 0.018(6) 0.009(6) -0.007(5) -0.039(7)
C50 0.038(7) 0.083(11) 0.031(7) 0.006(7) -0.012(6) -0.047(8)
C51 0.045(8) 0.076(11) 0.020(6) 0.014(7) -0.017(6) -0.037(8)
C52 0.055(9) 0.099(13) 0.031(7) 0.019(8) -0.017(7) -0.064(10)
C53 0.035(7) 0.074(11) 0.026(6) 0.012(7) -0.004(5) -0.035(7)
C54 0.035(7) 0.091(12) 0.023(6) 0.009(7) -0.005(5) -0.040(8)
O13 0.035(5) 0.053(6) 0.042(5) -0.034(5) -0.004(4) -0.002(5)
N1 0.044(7) 0.046(7) 0.038(6) -0.023(6) -0.002(5) -0.007(6)
C55 0.037(7) 0.040(8) 0.032(7) -0.015(6) -0.002(6) -0.008(6)
C56 0.068(11) 0.047(10) 0.050(9) -0.017(8) -0.011(8) -0.013(8)
C57 0.078(12) 0.061(11) 0.036(8) -0.021(8) 0.011(8) -0.003(10)
O14 0.021(5) 0.095(9) 0.047(6) -0.029(6) 0.006(4) -0.016(5)
N2 0.023(6) 0.067(9) 0.043(7) -0.006(6) 0.009(5) -0.005(6)
C58 0.033(7) 0.070(11) 0.037(7) -0.024(8) 0.010(6) -0.022(7)
C59 0.044(10) 0.100(17) 0.079(13) -0.029(12) 0.022(9) 0.010(10)
C60 0.045(10) 0.13(2) 0.062(12) 0.001(12) -0.002(9) -0.016(12)
O15 0.034(5) 0.052(6) 0.032(5) -0.005(4) -0.004(4) -0.020(5)
N3 0.049(8) 0.051(8) 0.054(8) -0.008(7) -0.002(6) -0.008(7)
C61 0.049(8) 0.045(9) 0.023(6) -0.002(6) -0.001(6) -0.010(7)
C62 0.108(16) 0.055(11) 0.052(10) -0.003(9) 0.002(10) -0.038(11)
C63 0.075(13) 0.086(15) 0.054(11) 0.009(10) -0.015(10) -0.011(12)
O16 0.029(4) 0.043(5) 0.029(4) -0.007(4) -0.004(3) -0.025(4)
N4 0.038(6) 0.037(6) 0.028(5) 0.001(5) 0.002(5) -0.010(5)
C64 0.032(6) 0.041(8) 0.020(6) -0.007(5) 0.003(5) -0.016(6)
C65 0.050(9) 0.048(10) 0.052(9) -0.003(8) -0.010(8) 0.006(8)
C66 0.063(10) 0.031(8) 0.043(8) -0.012(7) 0.005(7) -0.002(7)
O17 0.089(8) 0.064(8) 0.034(5) 0.021(5) -0.027(5) -0.059(7)
N5 0.21(2) 0.048(9) 0.045(8) 0.018(7) -0.040(11) -0.069(12)
C67 0.17(2) 0.042(10) 0.058(11) 0.027(9) -0.075(14) -0.056(13)
C68 0.42(7) 0.046(14) 0.083(19) -0.018(13) -0.03(3) -0.03(3)
C69 0.15(2) 0.066(13) 0.045(10) 0.010(10) -0.034(12) -0.033(14)
O18 0.029(4) 0.037(5) 0.032(5) -0.012(4) 0.004(4) -0.008(4)
N6 0.045(7) 0.036(7) 0.036(6) -0.017(5) -0.004(5) 0.007(6)
C70 0.035(6) 0.019(6) 0.015(5) 0.004(4) 0.005(5) 0.001(5)
C71 0.076(12) 0.041(9) 0.047(9) -0.011(8) -0.027(8) 0.001(9)
C72 0.058(10) 0.060(11) 0.039(8) -0.024(8) -0.003(7) 0.017(9)
O19 0.067(9) 0.079(10) 0.124(13) -0.020(10) -0.014(9) -0.017(8)
N7 0.060(9) 0.060(10) 0.085(11) -0.022(9) -0.009(8) -0.025(8)
C73 0.103(16) 0.058(12) 0.061(12) -0.024(10) -0.015(11) -0.025(12)
C74 0.13(2) 0.065(13) 0.067(12) -0.019(10) 0.023(13) -0.057(14)
C75 0.22(5) 0.19(4) 0.41(7) -0.13(5) 0.26(5) -0.10(4)
O20 0.070(8) 0.049(6) 0.050(7) 0.000(6) 0.019(6) -0.036(6)
N8 0.064(7) 0.045(5) 0.042(6) -0.008(5) 0.015(5) -0.034(5)
C76 0.066(7) 0.046(5) 0.044(6) -0.007(5) 0.017(5) -0.035(5)
C77 0.061(8) 0.047(7) 0.041(8) -0.013(6) 0.014(7) -0.035(7)
C78 0.068(8) 0.053(7) 0.047(7) -0.007(6) 0.016(7) -0.033(7)
O20B 0.070(9) 0.050(7) 0.050(8) -0.002(6) 0.020(7) -0.033(7)
N8B 0.066(7) 0.046(5) 0.042(6) -0.007(5) 0.016(5) -0.034(6)
C76B 0.067(7) 0.047(5) 0.045(6) -0.005(5) 0.017(5) -0.034(6)
C77B 0.066(9) 0.049(7) 0.045(8) -0.008(7) 0.013(7) -0.032(7)
C78B 0.065(9) 0.046(7) 0.041(8) -0.008(7) 0.016(7) -0.037(7)
O21 0.046(7) 0.046(8) 0.056(6) -0.006(6) 0.005(6) -0.021(6)
N9 0.040(6) 0.042(7) 0.047(5) -0.007(5) 0.004(5) -0.019(5)
C79 0.041(6) 0.041(7) 0.048(5) -0.008(5) 0.004(5) -0.019(5)
C80 0.040(7) 0.041(8) 0.046(7) -0.002(7) 0.003(6) -0.022(6)
C81 0.040(7) 0.045(7) 0.048(6) -0.005(6) 0.005(6) -0.018(6)
O21B 0.048(8) 0.041(8) 0.055(7) -0.006(7) 0.002(7) -0.018(6)
N9B 0.041(6) 0.042(7) 0.047(5) -0.007(5) 0.003(5) -0.019(5)
C79B 0.042(6) 0.041(7) 0.048(5) -0.008(5) 0.003(5) -0.019(5)
C80B 0.040(7) 0.042(8) 0.046(7) -0.005(6) 0.001(6) -0.019(6)
C81B 0.042(8) 0.045(9) 0.047(8) -0.011(7) 0.000(7) -0.016(7)
O22 0.073(10) 0.086(12) 0.132(15) 0.012(11) 0.035(10) -0.006(9)
N10 0.069(11) 0.070(11) 0.062(10) -0.011(9) 0.015(8) -0.006(9)
C82 0.082(16) 0.093(19) 0.12(2) -0.034(17) 0.049(15) -0.006(15)
C83 0.17(3) 0.088(19) 0.065(15) 0.004(13) -0.001(17) 0.04(2)
C84 0.083(19) 0.17(3) 0.21(4) -0.12(3) 0.00(2) -0.01(2)
Nd1 0.0167(3) 0.0426(4) 0.0192(3) -0.0121(3) 0.0022(2) -0.0119(3)
Nd2 0.0302(4) 0.0494(5) 0.0130(3) -0.0003(3) 0.0001(2) -0.0299(3)
O23 0.18(2) 0.051(9) 0.131(15) -0.005(10) -0.069(14) 0.024(11)

loop_
_atom_type_symbol
_atom_type_description
_atom_type_scat_dispersion_real
_atom_type_scat_dispersion_imag
_atom_type_scat_source
C C 0.0034 0.0017 'International Tables Vol C Tables 4.2.6.8 and 6.1.1.4'
H H 0 0 'International Tables Vol C Tables 4.2.6.8 and 6.1.1.4'
O O 0.0115 0.0064 'International Tables Vol C Tables 4.2.6.8 and 6.1.1.4'
N N 0.0065 0.0035 'International Tables Vol C Tables 4.2.6.8 and 6.1.1.4'
Nd Nd -0.1212 3.1695 'International Tables Vol C Tables 4.2.6.8 and 6.1.1.4'

loop_
_geom_angle_atom_site_label_1
_geom_angle_atom_site_label_2
_geom_angle_atom_site_label_3
_geom_angle
_geom_angle_site_symmetry_1
_geom_angle_site_symmetry_3
_geom_angle_publ_flag
C1 O1 Nd1 122.9(7) . . ?
C3 O2 Nd2 125.3(8) . . ?
O1 C1 C2 124.5(11) . . ?
O1 C1 C10 115.0(9) . . ?
C2 C1 C10 120.5(10) . . ?
C1 C2 C3 118.7(11) . . ?
C1 C2 C4 120.3(11) . . ?
C3 C2 C4 121.0(11) . . ?
O2 C3 C2 125.4(11) . . ?
O2 C3 C12 113.4(10) . . ?
C2 C3 C12 121.1(10) . . ?
C5 C4 C9 118.1(11) . . ?
C5 C4 C2 121.3(11) . . ?
C9 C4 C2 120.7(11) . . ?
C4 C5 C6 119.9(14) . . ?
C4 C5 H5 120 . . ?
C6 C5 H5 120 . . ?
C7 C6 C5 121.7(14) . . ?
C7 C6 H6 119.1 . . ?
C5 C6 H6 119.1 . . ?
C6 C7 C8 119.4(13) . . ?
C6 C7 H7 120.3 . . ?
C8 C7 H7 120.3 . . ?
C9 C8 C7 119.5(12) . . ?
C9 C8 H8 120.3 . . ?
C7 C8 H8 120.3 . . ?
C8 C9 C4 121.4(12) . . ?
C8 C9 H9 119.3 . . ?
C4 C9 H9 119.3 . . ?
C10 O3 Nd1 123.0(7) . . ?
C12 O4 Nd2 122.8(7) . . ?
O3 C10 C11 123.3(10) . . ?
O3 C10 C1 114.8(9) . . ?
C11 C10 C1 121.9(9) . . ?
C12 C11 C10 116.8(10) . . ?
C12 C11 C13 120.3(10) . . ?
C10 C11 C13 122.9(9) . . ?
O4 C12 C11 124.3(10) . . ?
O4 C12 C3 114.8(9) . . ?
C11 C12 C3 120.9(10) . . ?
C18 C13 C14 117.5(10) . . ?
C18 C13 C11 121.3(10) . . ?
C14 C13 C11 121.2(10) . . ?
C15 C14 C13 120.7(11) . . ?
C15 C14 H14 119.7 . . ?
C13 C14 H14 119.7 . . ?
C14 C15 C16 121.0(12) . . ?
C14 C15 H15 119.5 . . ?
C16 C15 H15 119.5 . . ?
C17 C16 C15 119.3(13) . . ?
C17 C16 H16 120.3 . . ?
C15 C16 H16 120.3 . . ?
C16 C17 C18 120.0(13) . . ?
C16 C17 H17 120 . . ?
C18 C17 H17 120 . . ?
C17 C18 C13 121.5(12) . . ?
C17 C18 H18 119.3 . . ?
C13 C18 H18 119.3 . . ?
C19 O5 Nd1 125.0(7) . . ?
C21 O6 Nd1 123.9(7) . 2_665 ?
O5 C19 C20 125.3(10) . . ?
O5 C19 C21 113.2(10) . 2_665 ?
C20 C19 C21 121.5(10) . 2_665 ?
C19 C20 C21 118.5(10) . . ?
C19 C20 C22 119.7(10) . . ?
C21 C20 C22 121.7(10) . . ?
O6 C21 C20 125.8(10) . . ?
O6 C21 C19 114.2(10) . 2_665 ?
C20 C21 C19 119.9(10) . 2_665 ?
C27 C22 C23 119.4(12) . . ?
C27 C22 C20 122.3(12) . . ?
C23 C22 C20 118.0(11) . . ?
C24 C23 C22 118.0(13) . . ?
C24 C23 H23 121 . . ?
C22 C23 H23 121 . . ?
C25 C24 C23 121.4(15) . . ?
C25 C24 H24 119.3 . . ?
C23 C24 H24 119.3 . . ?
C24 C25 C26 119.7(15) . . ?
C24 C25 H25 120.2 . . ?
C26 C25 H25 120.2 . . ?
C27 C26 C25 118.3(15) . . ?
C27 C26 H26 120.9 . . ?
C25 C26 H26 120.9 . . ?
C26 C27 C22 121.9(14) . . ?
C26 C27 H27 119 . . ?
C22 C27 H27 119 . . ?
C28 O7 Nd2 124.2(8) . . ?
C30 O8 Nd1 123.2(8) . 1_455 ?
O7 C28 C29 123.6(11) . . ?
O7 C28 C37 114.4(10) . . ?
C29 C28 C37 121.9(10) . . ?
C28 C29 C30 117.5(11) . . ?
C28 C29 C31 122.3(10) . . ?
C30 C29 C31 120.2(10) . . ?
O8 C30 C29 123.8(11) . . ?
O8 C30 C39 115.7(10) . . ?
C29 C30 C39 120.4(10) . . ?
C36 C31 C32 116.8(12) . . ?
C36 C31 C29 121.8(10) . . ?
C32 C31 C29 121.3(12) . . ?
C33 C32 C31 123.0(14) . . ?
C33 C32 H32 118.5 . . ?
C31 C32 H32 118.5 . . ?
C32 C33 C34 119.8(14) . . ?
C32 C33 H33 120.1 . . ?
C34 C33 H33 120.1 . . ?
C35 C34 C33 117.5(14) . . ?
C35 C34 H34 121.3 . . ?
C33 C34 H34 121.3 . . ?
C34 C35 C36 120.4(14) . . ?
C34 C35 H35 119.8 . . ?
C36 C35 H35 119.8 . . ?
C31 C36 C35 122.3(12) . . ?
C31 C36 H36 118.9 . . ?
C35 C36 H36 118.9 . . ?
C37 O9 Nd2 122.4(7) . . ?
C39 O10 Nd1 126.4(8) . 1_455 ?
O9 C37 C38 124.9(10) . . ?
O9 C37 C28 115.6(9) . . ?
C38 C37 C28 119.4(10) . . ?
C39 C38 C37 119.1(11) . . ?
C39 C38 C40 120.0(10) . . ?
C37 C38 C40 120.9(10) . . ?
O10 C39 C38 125.7(11) . . ?
O10 C39 C30 112.8(10) . . ?
C38 C39 C30 121.5(9) . . ?
C41 C40 C45 116.0(11) . . ?
C41 C40 C38 121.5(11) . . ?
C45 C40 C38 122.5(10) . . ?
C42 C41 C40 121.7(12) . . ?
C42 C41 H41 119.2 . . ?
C40 C41 H41 119.2 . . ?
C41 C42 C43 121.0(12) . . ?
C41 C42 H42 119.5 . . ?
C43 C42 H42 119.5 . . ?
C44 C43 C42 120.0(13) . . ?
C44 C43 H43 120 . . ?
C42 C43 H43 120 . . ?
C43 C44 C45 119.3(13) . . ?
C43 C44 H44 120.4 . . ?
C45 C44 H44 120.4 . . ?
C44 C45 C40 121.9(11) . . ?
C44 C45 H45 119.1 . . ?
C40 C45 H45 119.1 . . ?
C46 O11 Nd2 121.6(8) . . ?
C48 O12 Nd2 120.2(7) . 2_566 ?
O11 C46 C47 122.7(11) . . ?
O11 C46 C48 116.6(10) . 2_566 ?
C47 C46 C48 120.6(10) . 2_566 ?
C46 C47 C48 116.6(11) . . ?
C46 C47 C49 120.9(11) . . ?
C48 C47 C49 122.3(11) . . ?
O12 C48 C47 123.1(11) . . ?
O12 C48 C46 114.2(10) . 2_566 ?
C47 C48 C46 122.7(11) . 2_566 ?
C50 C49 C54 115.0(12) . . ?
C50 C49 C47 124.1(13) . . ?
C54 C49 C47 120.5(12) . . ?
C49 C50 C51 123.5(15) . . ?
C49 C50 H50 118.3 . . ?
C51 C50 H50 118.3 . . ?
C52 C51 C50 119.8(14) . . ?
C52 C51 H51 120.1 . . ?
C50 C51 H51 120.1 . . ?
C53 C52 C51 118.2(13) . . ?
C53 C52 H52 120.9 . . ?
C51 C52 H52 120.9 . . ?
C52 C53 C54 122.1(15) . . ?
C52 C53 H53 118.9 . . ?
C54 C53 H53 118.9 . . ?
C49 C54 C53 121.1(13) . . ?
C49 C54 H54 119.5 . . ?
C53 C54 H54 119.5 . . ?
C55 O13 Nd1 125.2(7) . . ?
C55 N1 C56 122.8(10) . . ?
C55 N1 C57 120.9(11) . . ?
C56 N1 C57 116.2(10) . . ?
O13 C55 N1 126.0(11) . . ?
O13 C55 H55 117 . . ?
N1 C55 H55 117 . . ?
N1 C56 H56A 109.5 . . ?
N1 C56 H56B 109.5 . . ?
H56A C56 H56B 109.5 . . ?
N1 C56 H56C 109.5 . . ?
H56A C56 H56C 109.5 . . ?
H56B C56 H56C 109.5 . . ?
N1 C57 H57A 109.5 . . ?
N1 C57 H57B 109.5 . . ?
H57A C57 H57B 109.5 . . ?
N1 C57 H57C 109.5 . . ?
H57A C57 H57C 109.5 . . ?
H57B C57 H57C 109.5 . . ?
C58 O14 Nd1 136.7(9) . . ?
C58 N2 C59 121.4(11) . . ?
C58 N2 C60 120.4(11) . . ?
C59 N2 C60 117.3(12) . . ?
O14 C58 N2 123.8(11) . . ?
O14 C58 H58 118.1 . . ?
N2 C58 H58 118.1 . . ?
N2 C59 H59A 109.5 . . ?
N2 C59 H59B 109.5 . . ?
H59A C59 H59B 109.5 . . ?
N2 C59 H59C 109.5 . . ?
H59A C59 H59C 109.5 . . ?
H59B C59 H59C 109.5 . . ?
N2 C60 H60A 109.5 . . ?
N2 C60 H60B 109.5 . . ?
H60A C60 H60B 109.5 . . ?
N2 C60 H60C 109.5 . . ?
H60A C60 H60C 109.5 . . ?
H60B C60 H60C 109.5 . . ?
C61 O15 Nd1 127.4(8) . . ?
C61 N3 C62 121.1(12) . . ?
C61 N3 C63 119.9(12) . . ?
C62 N3 C63 118.8(12) . . ?
O15 C61 N3 123.8(12) . . ?
O15 C61 H61 118.1 . . ?
N3 C61 H61 118.1 . . ?
N3 C62 H62A 109.5 . . ?
N3 C62 H62B 109.5 . . ?
H62A C62 H62B 109.5 . . ?
N3 C62 H62C 109.5 . . ?
H62A C62 H62C 109.5 . . ?
H62B C62 H62C 109.5 . . ?
N3 C63 H63A 109.5 . . ?
N3 C63 H63B 109.5 . . ?
H63A C63 H63B 109.5 . . ?
N3 C63 H63C 109.5 . . ?
H63A C63 H63C 109.5 . . ?
H63B C63 H63C 109.5 . . ?
C64 O16 Nd2 134.2(7) . . ?
C64 N4 C65 122.4(10) . . ?
C64 N4 C66 119.8(9) . . ?
C65 N4 C66 117.3(10) . . ?
O16 C64 N4 126.3(10) . . ?
O16 C64 H64 116.9 . . ?
N4 C64 H64 116.9 . . ?
N4 C65 H65A 109.5 . . ?
N4 C65 H65B 109.5 . . ?
H65A C65 H65B 109.5 . . ?
N4 C65 H65C 109.5 . . ?
H65A C65 H65C 109.5 . . ?
H65B C65 H65C 109.5 . . ?
N4 C66 H66A 109.5 . . ?
N4 C66 H66B 109.5 . . ?
H66A C66 H66B 109.5 . . ?
N4 C66 H66C 109.5 . . ?
H66A C66 H66C 109.5 . . ?
H66B C66 H66C 109.5 . . ?
C67 O17 Nd2 127.5(9) . . ?
C67 N5 C68 122.2(14) . . ?
C67 N5 C69 121.3(13) . . ?
C68 N5 C69 115.8(14) . . ?
O17 C67 N5 126.2(13) . . ?
O17 C67 H67 116.9 . . ?
N5 C67 H67 116.9 . . ?
N5 C68 H68A 109.5 . . ?
N5 C68 H68B 109.5 . . ?
H68A C68 H68B 109.5 . . ?
N5 C68 H68C 109.5 . . ?
H68A C68 H68C 109.5 . . ?
H68B C68 H68C 109.5 . . ?
N5 C69 H69A 109.5 . . ?
N5 C69 H69B 109.5 . . ?
H69A C69 H69B 109.5 . . ?
N5 C69 H69C 109.5 . . ?
H69A C69 H69C 109.5 . . ?
H69B C69 H69C 109.5 . . ?
C70 O18 Nd2 128.3(7) . . ?
C70 N6 C71 121.7(10) . . ?
C70 N6 C72 118.0(11) . . ?
C71 N6 C72 120.3(11) . . ?
O18 C70 N6 125.3(10) . . ?
O18 C70 H70 117.3 . . ?
N6 C70 H70 117.3 . . ?
N6 C71 H71A 109.5 . . ?
N6 C71 H71B 109.5 . . ?
H71A C71 H71B 109.5 . . ?
N6 C71 H71C 109.5 . . ?
H71A C71 H71C 109.5 . . ?
H71B C71 H71C 109.5 . . ?
N6 C72 H72A 109.5 . . ?
N6 C72 H72B 109.5 . . ?
H72A C72 H72B 109.5 . . ?
N6 C72 H72C 109.5 . . ?
H72A C72 H72C 109.5 . . ?
H72B C72 H72C 109.5 . . ?
C73 N7 C74 121.1(13) . . ?
C73 N7 C75 122.1(16) . . ?
C74 N7 C75 116.3(15) . . ?
O19 C73 N7 132.0(18) . . ?
O19 C73 H73 114 . . ?
N7 C73 H73 114 . . ?
N7 C74 H74A 109.5 . . ?
N7 C74 H74B 109.5 . . ?
H74A C74 H74B 109.5 . . ?
N7 C74 H74C 109.5 . . ?
H74A C74 H74C 109.5 . . ?
H74B C74 H74C 109.5 . . ?
N7 C75 H75A 109.5 . . ?
N7 C75 H75B 109.5 . . ?
H75A C75 H75B 109.5 . . ?
N7 C75 H75C 109.5 . . ?
H75A C75 H75C 109.5 . . ?
H75B C75 H75C 109.5 . . ?
C76 N8 C77 124.6(16) . . ?
C76 N8 C78 118.6(15) . . ?
C77 N8 C78 114.5(15) . . ?
O20 C76 N8 130.0(18) . . ?
O20 C76 H76 115 . . ?
N8 C76 H76 115 . . ?
N8 C77 H77A 109.5 . . ?
N8 C77 H77B 109.5 . . ?
H77A C77 H77B 109.5 . . ?
N8 C77 H77C 109.5 . . ?
H77A C77 H77C 109.5 . . ?
H77B C77 H77C 109.5 . . ?
N8 C78 H78A 109.5 . . ?
N8 C78 H78B 109.5 . . ?
H78A C78 H78B 109.5 . . ?
N8 C78 H78C 109.5 . . ?
H78A C78 H78C 109.5 . . ?
H78B C78 H78C 109.5 . . ?
C76B N8B C77B 119.3(17) . . ?
C76B N8B C78B 124.1(18) . . ?
C77B N8B C78B 116.7(17) . . ?
O20B C76B N8B 123(2) . . ?
O20B C76B H76B 118.4 . . ?
N8B C76B H76B 118.4 . . ?
N8B C77B H77D 109.5 . . ?
N8B C77B H77E 109.5 . . ?
H77D C77B H77E 109.5 . . ?
N8B C77B H77F 109.5 . . ?
H77D C77B H77F 109.5 . . ?
H77E C77B H77F 109.5 . . ?
N8B C78B H78D 109.5 . . ?
N8B C78B H78E 109.5 . . ?
H78D C78B H78E 109.5 . . ?
N8B C78B H78F 109.5 . . ?
H78D C78B H78F 109.5 . . ?
H78E C78B H78F 109.5 . . ?
C79 N9 C80 123.6(16) . . ?
C79 N9 C81 120.5(15) . . ?
C80 N9 C81 115.5(15) . . ?
O21 C79 N9 129.5(19) . . ?
O21 C79 H79 115.2 . . ?
N9 C79 H79 115.2 . . ?
N9 C80 H80A 109.5 . . ?
N9 C80 H80B 109.5 . . ?
H80A C80 H80B 109.5 . . ?
N9 C80 H80C 109.5 . . ?
H80A C80 H80C 109.5 . . ?
H80B C80 H80C 109.5 . . ?
N9 C81 H81A 109.5 . . ?
N9 C81 H81B 109.5 . . ?
H81A C81 H81B 109.5 . . ?
N9 C81 H81C 109.5 . . ?
H81A C81 H81C 109.5 . . ?
H81B C81 H81C 109.5 . . ?
C79B N9B C80B 123.3(17) . . ?
C79B N9B C81B 121.3(16) . . ?
C80B N9B C81B 115.4(16) . . ?
O21B C79B N9B 128(2) . . ?
O21B C79B H79B 116.2 . . ?
N9B C79B H79B 116.2 . . ?
N9B C80B H80D 109.5 . . ?
N9B C80B H80E 109.5 . . ?
H80D C80B H80E 109.5 . . ?
N9B C80B H80F 109.5 . . ?
H80D C80B H80F 109.5 . . ?
H80E C80B H80F 109.5 . . ?
N9B C81B H81D 109.5 . . ?
N9B C81B H81E 109.5 . . ?
H81D C81B H81E 109.5 . . ?
N9B C81B H81F 109.5 . . ?
H81D C81B H81F 109.5 . . ?
H81E C81B H81F 109.5 . . ?
C82 N10 C83 123.0(16) . . ?
C82 N10 C84 119.5(15) . . ?
C83 N10 C84 117.4(17) . . ?
O22 C82 N10 126(2) . . ?
O22 C82 H82 116.8 . . ?
N10 C82 H82 116.8 . . ?
N10 C83 H83A 109.5 . . ?
N10 C83 H83B 109.5 . . ?
H83A C83 H83B 109.5 . . ?
N10 C83 H83C 109.5 . . ?
H83A C83 H83C 109.5 . . ?
H83B C83 H83C 109.5 . . ?
N10 C84 H84A 109.5 . . ?
N10 C84 H84B 109.5 . . ?
H84A C84 H84B 109.5 . . ?
N10 C84 H84C 109.5 . . ?
H84A C84 H84C 109.5 . . ?
H84B C84 H84C 109.5 . . ?
O3 Nd1 O1 64.3(2) . . ?
O3 Nd1 O14 140.2(3) . . ?
O1 Nd1 O14 137.3(4) . . ?
O3 Nd1 O15 83.3(3) . . ?
O1 Nd1 O15 138.2(3) . . ?
O14 Nd1 O15 84.4(4) . . ?
O3 Nd1 O5 75.5(3) . . ?
O1 Nd1 O5 70.2(3) . . ?
O14 Nd1 O5 137.3(3) . . ?
O15 Nd1 O5 76.9(3) . . ?
O3 Nd1 O10 83.1(3) . 1_655 ?
O1 Nd1 O10 71.1(3) . 1_655 ?
O14 Nd1 O10 78.0(3) . 1_655 ?
O15 Nd1 O10 132.9(3) . 1_655 ?
O5 Nd1 O10 140.9(3) . 1_655 ?
O3 Nd1 O6 135.0(3) . 2_665 ?
O1 Nd1 O6 109.2(3) . 2_665 ?
O14 Nd1 O6 76.7(3) . 2_665 ?
O15 Nd1 O6 74.9(3) . 2_665 ?
O5 Nd1 O6 61.6(2) . 2_665 ?
O10 Nd1 O6 139.5(3) 1_655 2_665 ?
O3 Nd1 O8 69.7(3) . 1_655 ?
O1 Nd1 O8 116.1(3) . 1_655 ?
O14 Nd1 O8 70.5(3) . 1_655 ?
O15 Nd1 O8 71.6(3) . 1_655 ?
O5 Nd1 O8 134.9(3) . 1_655 ?
O10 Nd1 O8 61.4(3) 1_655 1_655 ?
O6 Nd1 O8 134.7(3) 2_665 1_655 ?
O3 Nd1 O13 135.1(3) . . ?
O1 Nd1 O13 71.9(3) . . ?
O14 Nd1 O13 71.6(4) . . ?
O15 Nd1 O13 139.8(3) . . ?
O5 Nd1 O13 99.1(3) . . ?
O10 Nd1 O13 73.8(3) 1_655 . ?
O6 Nd1 O13 68.5(3) 2_665 . ?
O8 Nd1 O13 125.7(3) 1_655 . ?
O11 Nd2 O2 138.7(3) . . ?
O11 Nd2 O4 134.0(3) . . ?
O2 Nd2 O4 63.2(3) . . ?
O11 Nd2 O7 73.1(3) . . ?
O2 Nd2 O7 84.3(3) . . ?
O4 Nd2 O7 70.5(3) . . ?
O11 Nd2 O16 137.5(3) . . ?
O2 Nd2 O16 80.1(3) . . ?
O4 Nd2 O16 70.8(3) . . ?
O7 Nd2 O16 141.3(3) . . ?
O11 Nd2 O12 64.7(3) . 2_566 ?
O2 Nd2 O12 139.5(3) . 2_566 ?
O4 Nd2 O12 131.2(3) . 2_566 ?
O7 Nd2 O12 134.7(3) . 2_566 ?
O16 Nd2 O12 73.5(3) . 2_566 ?
O11 Nd2 O18 77.4(3) . . ?
O2 Nd2 O18 134.6(3) . . ?
O4 Nd2 O18 71.4(3) . . ?
O7 Nd2 O18 83.5(3) . . ?
O16 Nd2 O18 82.7(3) . . ?
O12 Nd2 O18 72.0(3) 2_566 . ?
O11 Nd2 O9 69.5(3) . . ?
O2 Nd2 O9 69.6(3) . . ?
O4 Nd2 O9 115.6(3) . . ?
O7 Nd2 O9 63.4(3) . . ?
O16 Nd2 O9 139.0(3) . . ?
O12 Nd2 O9 113.2(3) 2_566 . ?
O18 Nd2 O9 138.3(3) . . ?
O11 Nd2 O17 99.6(4) . . ?
O2 Nd2 O17 73.6(3) . . ?
O4 Nd2 O17 126.1(3) . . ?
O7 Nd2 O17 136.5(3) . . ?
O16 Nd2 O17 71.5(3) . . ?
O12 Nd2 O17 69.2(3) 2_566 . ?
O18 Nd2 O17 138.0(3) . . ?
O9 Nd2 O17 73.8(3) . . ?
H23P O23 H23O 105.0(9) . . ?

loop_
_geom_bond_atom_site_label_1
_geom_bond_atom_site_label_2
_geom_bond_distance
_geom_bond_site_symmetry_2
_geom_bond_publ_flag
O1 C1 1.246(13) . ?
O1 Nd1 2.439(8) . ?
O2 C3 1.231(13) . ?
O2 Nd2 2.437(8) . ?
C1 C2 1.359(16) . ?
C1 C10 1.544(15) . ?
C2 C3 1.389(16) . ?
C2 C4 1.489(16) . ?
C3 C12 1.538(16) . ?
C4 C5 1.367(18) . ?
C4 C9 1.417(17) . ?
C5 C6 1.39(2) . ?
C5 H5 0.95 . ?
C6 C7 1.37(2) . ?
C6 H6 0.95 . ?
C7 C8 1.38(2) . ?
C7 H7 0.95 . ?
C8 C9 1.370(19) . ?
C8 H8 0.95 . ?
C9 H9 0.95 . ?
O3 C10 1.250(13) . ?
O3 Nd1 2.434(7) . ?
O4 C12 1.267(13) . ?
O4 Nd2 2.444(7) . ?
C10 C11 1.396(15) . ?
C11 C12 1.392(14) . ?
C11 C13 1.482(15) . ?
C13 C18 1.396(17) . ?
C13 C14 1.410(15) . ?
C14 C15 1.367(18) . ?
C14 H14 0.95 . ?
C15 C16 1.39(2) . ?
C15 H15 0.95 . ?
C16 C17 1.38(2) . ?
C16 H16 0.95 . ?
C17 C18 1.388(19) . ?
C17 H17 0.95 . ?
C18 H18 0.95 . ?
O5 C19 1.282(13) . ?
O5 Nd1 2.471(8) . ?
O6 C21 1.268(14) . ?
O6 Nd1 2.500(8) 2_665 ?
C19 C20 1.417(16) . ?
C19 C21 1.520(15) 2_665 ?
C20 C21 1.428(15) . ?
C20 C22 1.469(16) . ?
C22 C27 1.380(19) . ?
C22 C23 1.408(18) . ?
C23 C24 1.406(18) . ?
C23 H23 0.95 . ?
C24 C25 1.36(2) . ?
C24 H24 0.95 . ?
C25 C26 1.42(2) . ?
C25 H25 0.95 . ?
C26 C27 1.37(2) . ?
C26 H26 0.95 . ?
C27 H27 0.95 . ?
O7 C28 1.301(13) . ?
O7 Nd2 2.457(8) . ?
O8 C30 1.266(13) . ?
O8 Nd1 2.529(8) 1_455 ?
C28 C29 1.430(15) . ?
C28 C37 1.524(17) . ?
C29 C30 1.437(16) . ?
C29 C31 1.468(17) . ?
C30 C39 1.510(17) . ?
C31 C36 1.388(18) . ?
C31 C32 1.393(18) . ?
C32 C33 1.36(2) . ?
C32 H32 0.95 . ?
C33 C34 1.44(2) . ?
C33 H33 0.95 . ?
C34 C35 1.39(2) . ?
C34 H34 0.95 . ?
C35 C36 1.40(2) . ?
C35 H35 0.95 . ?
C36 H36 0.95 . ?
O9 C37 1.274(13) . ?
O9 Nd2 2.512(8) . ?
O10 C39 1.276(13) . ?
O10 Nd1 2.475(8) 1_455 ?
C37 C38 1.423(15) . ?
C38 C39 1.419(15) . ?
C38 C40 1.460(17) . ?
C40 C41 1.398(16) . ?
C40 C45 1.407(17) . ?
C41 C42 1.355(18) . ?
C41 H41 0.95 . ?
C42 C43 1.378(19) . ?
C42 H42 0.95 . ?
C43 C44 1.359(19) . ?
C43 H43 0.95 . ?
C44 C45 1.39(2) . ?
C44 H44 0.95 . ?
C45 H45 0.95 . ?
O11 C46 1.243(14) . ?
O11 Nd2 2.430(8) . ?
O12 C48 1.260(14) . ?
O12 Nd2 2.490(8) 2_566 ?
C46 C47 1.397(16) . ?
C46 C48 1.559(16) 2_566 ?
C47 C48 1.414(16) . ?
C47 C49 1.493(16) . ?
C49 C50 1.393(18) . ?
C49 C54 1.41(2) . ?
C50 C51 1.409(17) . ?
C50 H50 0.95 . ?
C51 C52 1.38(2) . ?
C51 H51 0.95 . ?
C52 C53 1.37(2) . ?
C52 H52 0.95 . ?
C53 C54 1.408(18) . ?
C53 H53 0.95 . ?
C54 H54 0.95 . ?
O13 C55 1.249(11) . ?
O13 Nd1 2.551(9) . ?
N1 C55 1.309(11) . ?
N1 C56 1.439(12) . ?
N1 C57 1.476(12) . ?
C55 H55 0.95 . ?
C56 H56A 0.98 . ?
C56 H56B 0.98 . ?
C56 H56C 0.98 . ?
C57 H57A 0.98 . ?
C57 H57B 0.98 . ?
C57 H57C 0.98 . ?
O14 C58 1.240(11) . ?
O14 Nd1 2.454(9) . ?
N2 C58 1.316(12) . ?
N2 C59 1.443(12) . ?
N2 C60 1.474(13) . ?
C58 H58 0.95 . ?
C59 H59A 0.98 . ?
C59 H59B 0.98 . ?
C59 H59C 0.98 . ?
C60 H60A 0.98 . ?
C60 H60B 0.98 . ?
C60 H60C 0.98 . ?
O15 C61 1.231(12) . ?
O15 Nd1 2.470(10) . ?
N3 C61 1.315(12) . ?
N3 C62 1.432(13) . ?
N3 C63 1.482(13) . ?
C61 H61 0.95 . ?
C62 H62A 0.98 . ?
C62 H62B 0.98 . ?
C62 H62C 0.98 . ?
C63 H63A 0.98 . ?
C63 H63B 0.98 . ?
C63 H63C 0.98 . ?
O16 C64 1.272(11) . ?
O16 Nd2 2.474(7) . ?
N4 C64 1.311(11) . ?
N4 C65 1.442(12) . ?
N4 C66 1.497(12) . ?
C64 H64 0.95 . ?
C65 H65A 0.98 . ?
C65 H65B 0.98 . ?
C65 H65C 0.98 . ?
C66 H66A 0.98 . ?
C66 H66B 0.98 . ?
C66 H66C 0.98 . ?
O17 C67 1.233(13) . ?
O17 Nd2 2.530(11) . ?
N5 C67 1.313(13) . ?
N5 C68 1.441(14) . ?
N5 C69 1.483(13) . ?
C67 H67 0.95 . ?
C68 H68A 0.98 . ?
C68 H68B 0.98 . ?
C68 H68C 0.98 . ?
C69 H69A 0.98 . ?
C69 H69B 0.98 . ?
C69 H69C 0.98 . ?
O18 C70 1.234(11) . ?
O18 Nd2 2.492(8) . ?
N6 C70 1.322(11) . ?
N6 C71 1.426(13) . ?
N6 C72 1.470(12) . ?
C70 H70 0.95 . ?
C71 H71A 0.98 . ?
C71 H71B 0.98 . ?
C71 H71C 0.98 . ?
C72 H72A 0.98 . ?
C72 H72B 0.98 . ?
C72 H72C 0.98 . ?
O19 C73 1.226(13) . ?
N7 C73 1.312(13) . ?
N7 C74 1.434(13) . ?
N7 C75 1.473(14) . ?
C73 H73 0.95 . ?
C74 H74A 0.98 . ?
C74 H74B 0.98 . ?
C74 H74C 0.98 . ?
C75 H75A 0.98 . ?
C75 H75B 0.98 . ?
C75 H75C 0.98 . ?
O20 C76 1.228(14) . ?
N8 C76 1.299(14) . ?
N8 C77 1.436(14) . ?
N8 C78 1.501(15) . ?
C76 H76 0.95 . ?
C77 H77A 0.98 . ?
C77 H77B 0.98 . ?
C77 H77C 0.98 . ?
C78 H78A 0.98 . ?
C78 H78B 0.98 . ?
C78 H78C 0.98 . ?
O20B C76B 1.254(15) . ?
N8B C76B 1.309(14) . ?
N8B C77B 1.440(15) . ?
N8B C78B 1.484(15) . ?
C76B H76B 0.95 . ?
C77B H77D 0.98 . ?
C77B H77E 0.98 . ?
C77B H77F 0.98 . ?
C78B H78D 0.98 . ?
C78B H78E 0.98 . ?
C78B H78F 0.98 . ?
O21 C79 1.231(14) . ?
N9 C79 1.298(14) . ?
N9 C80 1.440(14) . ?
N9 C81 1.487(15) . ?
C79 H79 0.95 . ?
C80 H80A 0.98 . ?
C80 H80B 0.98 . ?
C80 H80C 0.98 . ?
C81 H81A 0.98 . ?
C81 H81B 0.98 . ?
C81 H81C 0.98 . ?
O21B C79B 1.241(14) . ?
N9B C79B 1.310(14) . ?
N9B C80B 1.439(15) . ?
N9B C81B 1.485(15) . ?
C79B H79B 0.95 . ?
C80B H80D 0.98 . ?
C80B H80E 0.98 . ?
C80B H80F 0.98 . ?
C81B H81D 0.98 . ?
C81B H81E 0.98 . ?
C81B H81F 0.98 . ?
O22 C82 1.235(14) . ?
N10 C82 1.323(14) . ?
N10 C83 1.422(14) . ?
N10 C84 1.481(14) . ?
C82 H82 0.95 . ?
C83 H83A 0.98 . ?
C83 H83B 0.98 . ?
C83 H83C 0.98 . ?
C84 H84A 0.98 . ?
C84 H84B 0.98 . ?
C84 H84C 0.98 . ?
O23 H23P 0.800(5) . ?
O23 H23O 0.800(5) . ?
